data_7226899
loop_
_publ_author_name
'Rong, Jiewei'
'Zhang, Wen-Wei'
'Bai, Junfeng'

_publ_section_title
;
 Syntheses, structures, color tunable and white--light emitting lanthanide
 metal--organic framework materials constructed from conjugated 1,
 1'-butadiynebenzene-3, 3', 5, 5'-tetracarboxylate ligand
;
_journal_name_full 'RSC Adv.'
_journal_paper_doi 10.1039/C6RA22001K
_journal_year 2016
_chemical_formula_sum 'C42 H37 Eu2 N4 O16'
_chemical_formula_weight 1157.68
_chemical_name_systematic
; 
 ? 
;
_space_group_IT_number 15
_symmetry_cell_setting monoclinic
_symmetry_space_group_name_Hall '-C 2yc'
_symmetry_space_group_name_H-M 'C 1 2/c 1'
_atom_sites_solution_hydrogens geom
_atom_sites_solution_primary direct
_atom_sites_solution_secondary difmap
_audit_creation_method SHELXL-97
_audit_update_record
;
2016-05-09 deposited with the CCDC.
2016-10-24 downloaded from the CCDC.
;
_cell_angle_alpha 90.00
_cell_angle_beta 93.8700(10)
_cell_angle_gamma 90.00
_cell_formula_units_Z 8
_cell_length_a 30.0058(13)
_cell_length_b 21.2440(9)
_cell_length_c 19.5943(9)
_cell_measurement_reflns_used 9869
_cell_measurement_temperature 296(2)
_cell_measurement_theta_max 34.9407
_cell_measurement_theta_min 2.2551
_cell_volume 12461.8(9)
_computing_structure_refinement 'SHELXL-97 (Sheldrick, 1997)'
_computing_structure_solution 'SHELXS-97 (Sheldrick, 1990)'
_diffrn_ambient_temperature 296(2)
_diffrn_measured_fraction_theta_full 0.994
_diffrn_measured_fraction_theta_max 0.994
_diffrn_measurement_device_type bruker-CCD
_diffrn_radiation_monochromator graphite
_diffrn_radiation_source 'fine-focus sealed tube'
_diffrn_radiation_type MoK\a
_diffrn_radiation_wavelength 0.71073
_diffrn_reflns_av_R_equivalents 0.0000
_diffrn_reflns_av_sigmaI/netI 0.0436
_diffrn_reflns_limit_h_max 48
_diffrn_reflns_limit_h_min -48
_diffrn_reflns_limit_k_max 34
_diffrn_reflns_limit_k_min 0
_diffrn_reflns_limit_l_max 31
_diffrn_reflns_limit_l_min 0
_diffrn_reflns_number 27290
_diffrn_reflns_theta_full 35.01
_diffrn_reflns_theta_max 35.01
_diffrn_reflns_theta_min 2.18
_exptl_absorpt_coefficient_mu 2.048
_exptl_absorpt_correction_T_max 0.6969
_exptl_absorpt_correction_T_min 0.6730
_exptl_absorpt_correction_type multi-scan
_exptl_absorpt_process_details sadabs
_exptl_crystal_colour yellow
_exptl_crystal_density_diffrn 1.234
_exptl_crystal_density_method 'not measured'
_exptl_crystal_description block
_exptl_crystal_F_000 4568
_exptl_crystal_size_max 0.21
_exptl_crystal_size_mid 0.20
_exptl_crystal_size_min 0.19
_platon_squeeze_details
;
;
_refine_diff_density_max 3.186
_refine_diff_density_min -2.888
_refine_diff_density_rms 0.191
_refine_ls_extinction_method none
_refine_ls_goodness_of_fit_ref 1.070
_refine_ls_hydrogen_treatment mixed
_refine_ls_matrix_type full
_refine_ls_number_parameters 617
_refine_ls_number_reflns 27290
_refine_ls_number_restraints 0
_refine_ls_restrained_S_all 1.070
_refine_ls_R_factor_all 0.0858
_refine_ls_R_factor_gt 0.0595
_refine_ls_shift/su_max 0.001
_refine_ls_shift/su_mean 0.000
_refine_ls_structure_factor_coef Fsqd
_refine_ls_weighting_details 'calc w=1/[\s^2^(Fo^2^)+(0.1345P)^2^+13.7309P] where P=(Fo^2^+2Fc^2^)/3'
_refine_ls_weighting_scheme calc
_refine_ls_wR_factor_gt 0.1998
_refine_ls_wR_factor_ref 0.2174
_reflns_number_gt 18755
_reflns_number_total 27290
_reflns_threshold_expression >2sigma(I)
_cod_data_source_file c6ra22001k2.cif
_cod_data_source_block qq
_cod_original_sg_symbol_H-M C2/c
_cod_database_code 7226899

loop_
_symmetry_equiv_pos_as_xyz
'x, y, z'
'-x, y, -z+1/2'
'x+1/2, y+1/2, z'
'-x+1/2, y+1/2, -z+1/2'
'-x, -y, -z'
'x, -y, z-1/2'
'-x+1/2, -y+1/2, -z'
'x+1/2, -y+1/2, z-1/2'

loop_
_atom_site_label
_atom_site_type_symbol
_atom_site_fract_x
_atom_site_fract_y
_atom_site_fract_z
_atom_site_U_iso_or_equiv
_atom_site_adp_type
_atom_site_occupancy
_atom_site_symmetry_multiplicity
_atom_site_calc_flag
_atom_site_refinement_flags
_atom_site_disorder_assembly
_atom_site_disorder_group
Eu1 Eu 0.276130(5) 0.325950(7) 0.558020(10) 0.02780(6) Uani 1 1 d . . .
Eu2 Eu 0.180830(7) 0.668400(8) 0.462430(11) 0.03660(7) Uani 1 1 d . . .
O1 O 0.34049(10) 0.40041(14) 0.57124(19) 0.0490(8) Uani 1 1 d . A .
O2 O 0.27989(10) 0.43302(14) 0.5131(2) 0.0515(8) Uani 1 1 d . A .
O3 O 0.25759(12) 0.66123(16) 0.4682(2) 0.0558(9) Uani 1 1 d . A .
O4 O 0.31048(11) 0.72921(14) 0.50137(19) 0.0515(8) Uani 1 1 d . . .
O5 O 0.68809(10) 0.69071(15) 0.54580(16) 0.0420(6) Uani 1 1 d . . .
O6 O 0.73066(9) 0.75402(15) 0.61376(16) 0.0428(7) Uani 1 1 d . . .
O7 O 0.62718(9) 0.77708(15) 0.87995(16) 0.0415(6) Uani 1 1 d . . .
O8 O 0.69523(10) 0.79229(18) 0.85019(18) 0.0536(8) Uani 1 1 d . . .
O9 O 0.19191(13) 0.55250(18) 0.4705(2) 0.0678(11) Uani 1 1 d . . .
O10 O 0.14595(16) 0.5871(2) 0.3912(3) 0.0829(15) Uani 1 1 d . . .
O11 O 0.21528(10) 0.31292(15) 0.47877(19) 0.0476(8) Uani 1 1 d . . .
O12 O 0.17000(10) 0.25485(14) 0.41133(18) 0.0473(7) Uani 1 1 d . . .
O13 O 0.29578(18) 0.3396(2) 0.6789(3) 0.0781(13) Uani 1 1 d . . .
O14 O 0.21959(16) 0.3908(2) 0.6054(3) 0.0776(12) Uani 1 1 d . . .
O15 O 0.1975(2) 0.6521(3) 0.5796(3) 0.0928(16) Uani 1 1 d . . .
O16 O 0.1126(3) 0.6670(3) 0.5174(4) 0.107(2) Uani 1 1 d . . .
C1 C 0.31781(13) 0.44379(18) 0.5429(2) 0.0426(9) Uani 1 1 d . . .
C2 C 0.33480(12) 0.50957(17) 0.5463(2) 0.0372(8) Uani 1 1 d . A .
C3 C 0.37658(12) 0.52240(18) 0.5774(2) 0.0397(9) Uani 1 1 d . . .
H3A H 0.3941 0.4897 0.5958 0.048 Uiso 1 1 calc R A .
C4 C 0.39266(12) 0.58452(18) 0.5814(2) 0.0393(8) Uani 1 1 d . A .
C5 C 0.36550(12) 0.63320(18) 0.5551(2) 0.0412(9) Uani 1 1 d . . .
H5A H 0.3757 0.6745 0.5584 0.049 Uiso 1 1 calc R A .
C6 C 0.32326(12) 0.62076(17) 0.5238(2) 0.0386(8) Uani 1 1 d . A .
C7 C 0.30815(12) 0.55934(17) 0.5194(2) 0.0406(9) Uani 1 1 d . . .
H7A H 0.2801 0.5508 0.4985 0.049 Uiso 1 1 calc R A .
C8 C 0.29536(15) 0.67400(18) 0.4953(3) 0.0440(10) Uani 1 1 d . . .
C9 C 0.43582(13) 0.5987(2) 0.6128(2) 0.0431(9) Uani 1 1 d . . .
C10 C 0.47188(13) 0.6154(2) 0.6362(3) 0.0454(10) Uani 1 1 d . A .
C11 C 0.51346(13) 0.6358(2) 0.6590(3) 0.0470(10) Uani 1 1 d . . .
C12 C 0.54996(14) 0.6563(2) 0.6780(3) 0.0466(10) Uani 1 1 d . A .
C13 C 0.59235(13) 0.6844(2) 0.6935(2) 0.0424(9) Uani 1 1 d . . .
C14 C 0.62326(13) 0.6866(2) 0.6417(2) 0.0424(9) Uani 1 1 d . A .
H14A H 0.6162 0.6680 0.5994 0.051 Uiso 1 1 calc R . .
C15 C 0.66425(12) 0.7169(2) 0.6548(2) 0.0394(8) Uani 1 1 d . . .
C16 C 0.67461(12) 0.7438(2) 0.7182(2) 0.0398(8) Uani 1 1 d . A .
H16A H 0.7023 0.7627 0.7271 0.048 Uiso 1 1 calc R . .
C17 C 0.64395(12) 0.7430(2) 0.7695(2) 0.0392(8) Uani 1 1 d . . .
C18 C 0.60305(12) 0.7130(2) 0.7564(2) 0.0423(9) Uani 1 1 d . A .
H18A H 0.5826 0.7120 0.7901 0.051 Uiso 1 1 calc R . .
C19 C 0.69692(12) 0.72052(19) 0.6010(2) 0.0374(8) Uani 1 1 d . A .
C20 C 0.65595(13) 0.7727(2) 0.8368(2) 0.0397(8) Uani 1 1 d . . .
C21 C 0.16253(18) 0.5425(2) 0.4246(3) 0.0590(14) Uani 1 1 d . . .
C22 C 0.14819(16) 0.4772(2) 0.4062(3) 0.0530(13) Uani 1 1 d . . .
C23 C 0.17220(15) 0.4247(2) 0.4302(3) 0.0514(12) Uani 1 1 d . . .
H23A H 0.1985 0.4297 0.4576 0.062 Uiso 1 1 calc R . .
C24 C 0.15674(14) 0.36443(18) 0.4131(3) 0.0458(10) Uani 1 1 d . . .
C25 C 0.11744(14) 0.35644(19) 0.3723(3) 0.0497(11) Uani 1 1 d . . .
H25A H 0.1072 0.3162 0.3610 0.060 Uiso 1 1 calc R . .
C26 C 0.09345(16) 0.4092(2) 0.3486(3) 0.0554(13) Uani 1 1 d . . .
C27 C 0.10920(17) 0.4701(2) 0.3648(3) 0.0580(14) Uani 1 1 d . . .
H27A H 0.0936 0.5053 0.3479 0.070 Uiso 1 1 calc R . .
C28 C 0.18223(13) 0.30660(18) 0.4366(3) 0.0427(9) Uani 1 1 d . . .
C29 C 0.05330(17) 0.4027(2) 0.3042(3) 0.0595(14) Uani 1 1 d . . .
C30 C 0.01967(18) 0.4004(2) 0.2704(3) 0.0658(16) Uani 1 1 d . . .
C31 C 0.3305(4) 0.3312(4) 0.7159(5) 0.094(3) Uani 1 1 d . . .
H31A H 0.3565 0.3223 0.6942 0.113 Uiso 1 1 calc R . .
C32 C 0.2924(4) 0.3430(6) 0.8152(7) 0.129(4) Uani 1 1 d . . .
H32A H 0.2693 0.3527 0.7805 0.193 Uiso 1 1 calc R . .
H32B H 0.2954 0.3771 0.8473 0.193 Uiso 1 1 calc R . .
H32C H 0.2847 0.3052 0.8385 0.193 Uiso 1 1 calc R . .
C33 C 0.3742(4) 0.3271(5) 0.8258(7) 0.137(5) Uani 1 1 d . . .
H33A H 0.3940 0.2993 0.8038 0.205 Uiso 1 1 calc R . .
H33B H 0.3677 0.3100 0.8693 0.205 Uiso 1 1 calc R . .
H33C H 0.3882 0.3675 0.8323 0.205 Uiso 1 1 calc R . .
C34 C 0.1966(5) 0.4357(7) 0.6113(9) 0.075(4) Uani 0.484(9) 1 d P A 1
H34 H 0.1948 0.4628 0.5740 0.090 Uiso 0.484(9) 1 calc PR A 1
C34A C 0.1964(5) 0.4015(8) 0.6530(9) 0.085(4) Uani 0.516(9) 1 d P A 2
H34A H 0.2131 0.4074 0.6941 0.102 Uiso 0.516(9) 1 calc PR A 2
C35 C 0.1367(6) 0.4938(9) 0.6386(10) 0.099(6) Uani 0.484(9) 1 d P A 1
H35A H 0.1386 0.5023 0.5908 0.149 Uiso 0.484(9) 1 calc PR A 1
H35B H 0.1387 0.5327 0.6637 0.149 Uiso 0.484(9) 1 calc PR A 1
H35C H 0.1088 0.4736 0.6456 0.149 Uiso 0.484(9) 1 calc PR A 1
C35A C 0.1188(6) 0.3799(9) 0.6114(9) 0.101(5) Uani 0.516(9) 1 d P A 2
H35D H 0.1325 0.3640 0.5720 0.151 Uiso 0.516(9) 1 calc PR A 2
H35E H 0.0976 0.4120 0.5974 0.151 Uiso 0.516(9) 1 calc PR A 2
H35F H 0.1038 0.3463 0.6332 0.151 Uiso 0.516(9) 1 calc PR A 2
C36 C 0.1808(6) 0.4348(9) 0.7314(10) 0.098(5) Uani 0.484(9) 1 d P A 1
H36A H 0.2006 0.3992 0.7344 0.148 Uiso 0.484(9) 1 calc PR A 1
H36B H 0.1530 0.4236 0.7495 0.148 Uiso 0.484(9) 1 calc PR A 1
H36C H 0.1941 0.4691 0.7573 0.148 Uiso 0.484(9) 1 calc PR A 1
C36A C 0.1378(6) 0.4316(8) 0.7215(9) 0.097(5) Uani 0.516(9) 1 d P A 2
H36D H 0.1627 0.4483 0.7490 0.145 Uiso 0.516(9) 1 calc PR A 2
H36E H 0.1239 0.3987 0.7462 0.145 Uiso 0.516(9) 1 calc PR A 2
H36F H 0.1165 0.4645 0.7109 0.145 Uiso 0.516(9) 1 calc PR A 2
C37 C 0.2108(4) 0.6671(4) 0.6362(6) 0.103(3) Uani 1 1 d . . .
H37 H 0.2391 0.6854 0.6374 0.124 Uiso 1 1 calc R . .
C38 C 0.2193(5) 0.6811(6) 0.7582(6) 0.131(4) Uani 1 1 d . . .
H38A H 0.2507 0.6812 0.7511 0.196 Uiso 1 1 calc R . .
H38B H 0.2135 0.6514 0.7935 0.196 Uiso 1 1 calc R . .
H38C H 0.2104 0.7224 0.7719 0.196 Uiso 1 1 calc R . .
C39 C 0.1471(5) 0.6632(6) 0.7060(8) 0.142(5) Uani 1 1 d . . .
H39A H 0.1386 0.7018 0.7271 0.213 Uiso 1 1 calc R . .
H39B H 0.1402 0.6283 0.7346 0.213 Uiso 1 1 calc R . .
H39C H 0.1311 0.6589 0.6622 0.213 Uiso 1 1 calc R . .
C40 C 0.0782(5) 0.6825(6) 0.4847(8) 0.129(4) Uani 1 1 d . . .
H40 H 0.0783 0.6968 0.4399 0.155 Uiso 1 1 calc R . .
C41 C 0.0043(5) 0.7204(8) 0.4932(8) 0.173(6) Uani 1 1 d . . .
H41A H -0.0021 0.7146 0.4449 0.260 Uiso 1 1 calc R . .
H41B H 0.0134 0.7631 0.5020 0.260 Uiso 1 1 calc R . .
H41C H -0.0219 0.7114 0.5168 0.260 Uiso 1 1 calc R . .
C42 C 0.0562(6) 0.6785(6) 0.5901(9) 0.156(6) Uani 1 1 d . . .
H42A H 0.0568 0.6363 0.6076 0.234 Uiso 1 1 calc R . .
H42B H 0.0365 0.7037 0.6154 0.234 Uiso 1 1 calc R . .
H42C H 0.0857 0.6960 0.5947 0.234 Uiso 1 1 calc R . .
N1 N 0.3338(3) 0.3339(4) 0.7840(5) 0.111(3) Uani 1 1 d . . .
N2 N 0.1732(5) 0.4529(7) 0.6624(8) 0.086(4) Uani 0.484(9) 1 d P A 1
N2A N 0.1531(5) 0.4066(7) 0.6594(8) 0.090(4) Uani 0.516(9) 1 d P A 2
N3 N 0.1951(4) 0.6640(4) 0.6972(6) 0.117(3) Uani 1 1 d . . .
N4 N 0.0401(5) 0.6779(5) 0.5171(7) 0.143(4) Uani 1 1 d . . .

loop_
_atom_site_aniso_label
_atom_site_aniso_U_11
_atom_site_aniso_U_22
_atom_site_aniso_U_33
_atom_site_aniso_U_23
_atom_site_aniso_U_13
_atom_site_aniso_U_12
Eu1 0.02540(9) 0.02189(8) 0.03499(10) -0.00152(5) -0.00631(6) -0.00487(5)
Eu2 0.04451(12) 0.02430(9) 0.03873(12) 0.00611(6) -0.01393(8) -0.00641(6)
O1 0.0403(15) 0.0351(14) 0.069(2) 0.0022(14) -0.0175(14) -0.0053(12)
O2 0.0406(14) 0.0331(14) 0.077(2) 0.0030(14) -0.0272(15) -0.0081(12)
O3 0.0520(19) 0.0409(16) 0.071(2) 0.0049(15) -0.0229(17) -0.0059(14)
O4 0.0537(18) 0.0287(13) 0.069(2) -0.0001(13) -0.0173(16) -0.0035(12)
O5 0.0395(14) 0.0459(15) 0.0405(15) -0.0085(12) 0.0022(12) -0.0146(12)
O6 0.0359(13) 0.0498(16) 0.0423(15) -0.0055(13) 0.0004(11) -0.0218(12)
O7 0.0368(13) 0.0473(16) 0.0401(15) -0.0081(12) 0.0000(11) -0.0071(12)
O8 0.0398(15) 0.070(2) 0.0503(19) -0.0172(16) -0.0037(13) -0.0188(15)
O9 0.066(2) 0.0450(19) 0.087(3) 0.0017(18) -0.034(2) -0.0070(17)
O10 0.091(3) 0.055(2) 0.096(4) 0.004(2) -0.043(3) -0.003(2)
O11 0.0330(13) 0.0411(15) 0.065(2) 0.0061(14) -0.0231(13) -0.0016(11)
O12 0.0431(15) 0.0308(13) 0.065(2) 0.0043(13) -0.0199(14) -0.0003(11)
O13 0.073(3) 0.079(3) 0.080(3) -0.013(2) -0.009(3) -0.019(2)
O14 0.076(3) 0.064(3) 0.092(4) -0.003(2) -0.001(3) 0.008(2)
O15 0.102(4) 0.083(3) 0.090(4) 0.004(3) -0.019(3) -0.010(3)
O16 0.104(5) 0.103(5) 0.110(5) 0.015(3) -0.016(4) -0.006(3)
C1 0.0348(17) 0.0284(16) 0.062(3) -0.0004(16) -0.0141(17) -0.0076(13)
C2 0.0287(15) 0.0257(15) 0.055(2) 0.0007(14) -0.0099(15) -0.0085(12)
C3 0.0286(15) 0.0286(16) 0.060(3) -0.0021(16) -0.0118(15) -0.0052(12)
C4 0.0277(15) 0.0300(16) 0.058(2) -0.0048(15) -0.0112(15) -0.0080(12)
C5 0.0327(16) 0.0295(16) 0.059(3) -0.0028(16) -0.0110(16) -0.0083(13)
C6 0.0322(16) 0.0250(15) 0.056(2) -0.0007(15) -0.0133(15) -0.0054(12)
C7 0.0330(16) 0.0257(15) 0.060(3) 0.0006(15) -0.0170(16) -0.0066(13)
C8 0.040(2) 0.0319(18) 0.057(3) -0.0004(16) -0.0152(19) -0.0039(14)
C9 0.0309(16) 0.0372(19) 0.060(3) -0.0070(17) -0.0087(17) -0.0061(14)
C10 0.0326(17) 0.041(2) 0.061(3) -0.0112(18) -0.0081(17) -0.0101(15)
C11 0.0307(17) 0.055(3) 0.054(3) -0.014(2) -0.0028(16) -0.0142(17)
C12 0.0321(18) 0.057(2) 0.050(2) -0.011(2) -0.0014(17) -0.0154(17)
C13 0.0283(16) 0.054(2) 0.045(2) -0.0130(18) -0.0013(15) -0.0175(16)
C14 0.0319(16) 0.052(2) 0.042(2) -0.0104(18) -0.0012(15) -0.0185(16)
C15 0.0304(16) 0.048(2) 0.040(2) -0.0091(16) -0.0011(14) -0.0168(15)
C16 0.0303(16) 0.047(2) 0.041(2) -0.0085(16) -0.0024(14) -0.0167(15)
C17 0.0301(15) 0.048(2) 0.0390(19) -0.0100(16) -0.0030(14) -0.0139(15)
C18 0.0300(16) 0.053(2) 0.044(2) -0.0106(18) -0.0001(15) -0.0148(16)
C19 0.0320(16) 0.0412(19) 0.0386(19) -0.0042(15) 0.0005(14) -0.0135(14)
C20 0.0326(16) 0.045(2) 0.041(2) -0.0100(16) -0.0040(15) -0.0118(15)
C21 0.061(3) 0.035(2) 0.076(4) 0.004(2) -0.033(3) -0.0043(19)
C22 0.051(2) 0.0312(18) 0.072(3) 0.0023(19) -0.033(2) -0.0039(16)
C23 0.046(2) 0.0335(19) 0.070(3) 0.0022(19) -0.030(2) -0.0036(16)
C24 0.0385(18) 0.0291(16) 0.065(3) 0.0028(17) -0.0292(18) -0.0023(14)
C25 0.043(2) 0.0319(18) 0.069(3) 0.0007(18) -0.032(2) -0.0031(15)
C26 0.049(2) 0.037(2) 0.074(3) 0.002(2) -0.037(2) -0.0014(17)
C27 0.056(3) 0.035(2) 0.077(4) 0.002(2) -0.039(2) 0.0000(18)
C28 0.0332(17) 0.0303(16) 0.061(3) 0.0053(16) -0.0222(17) -0.0008(14)
C29 0.052(3) 0.040(2) 0.080(4) 0.002(2) -0.037(3) 0.0003(19)
C30 0.060(3) 0.046(2) 0.085(4) 0.001(2) -0.044(3) -0.001(2)
C31 0.091(6) 0.099(7) 0.090(6) -0.008(4) -0.010(5) -0.012(4)
C32 0.128(10) 0.147(10) 0.111(9) -0.009(7) 0.006(8) -0.008(7)
C33 0.134(10) 0.144(11) 0.127(10) -0.004(7) -0.027(8) -0.016(7)
C34 0.072(8) 0.063(8) 0.089(11) -0.001(7) -0.010(7) 0.001(7)
C34A 0.085(10) 0.074(9) 0.094(11) -0.002(8) 0.001(8) 0.003(7)
C35 0.099(12) 0.087(12) 0.111(15) 0.003(10) 0.002(11) 0.007(10)
C35A 0.102(12) 0.089(11) 0.111(14) 0.001(9) 0.002(10) 0.006(9)
C36 0.101(13) 0.085(11) 0.108(14) 0.000(10) 0.002(10) 0.005(10)
C36A 0.098(12) 0.087(11) 0.105(13) 0.002(9) 0.003(10) 0.004(9)
C37 0.109(8) 0.097(7) 0.101(8) 0.005(5) -0.013(6) -0.013(5)
C38 0.142(10) 0.134(10) 0.114(10) 0.004(6) -0.010(8) -0.017(7)
C39 0.146(12) 0.139(11) 0.139(12) 0.007(8) -0.011(9) -0.010(8)
C40 0.128(10) 0.124(9) 0.133(11) 0.014(7) -0.014(9) -0.005(7)
C41 0.176(13) 0.166(13) 0.175(14) 0.012(11) -0.007(11) -0.001(12)
C42 0.158(13) 0.152(13) 0.154(14) 0.010(9) -0.015(11) -0.004(8)
N1 0.105(6) 0.121(7) 0.104(6) -0.008(4) -0.020(5) -0.020(4)
N2 0.087(9) 0.074(9) 0.097(10) -0.004(7) 0.005(8) 0.006(7)
N2A 0.089(9) 0.079(9) 0.101(10) -0.003(7) 0.002(7) 0.006(7)
N3 0.125(8) 0.116(7) 0.108(7) 0.001(5) -0.008(6) -0.027(5)
N4 0.135(10) 0.145(10) 0.145(11) 0.014(7) -0.011(9) -0.002(7)

loop_
_atom_type_symbol
_atom_type_description
_atom_type_scat_dispersion_real
_atom_type_scat_dispersion_imag
_atom_type_scat_source
C C 0.0033 0.0016 'International Tables Vol C Tables 4.2.6.8 and 6.1.1.4'
H H 0.0000 0.0000 'International Tables Vol C Tables 4.2.6.8 and 6.1.1.4'
N N 0.0061 0.0033 'International Tables Vol C Tables 4.2.6.8 and 6.1.1.4'
O O 0.0106 0.0060 'International Tables Vol C Tables 4.2.6.8 and 6.1.1.4'
Eu Eu -0.1578 3.6682 'International Tables Vol C Tables 4.2.6.8 and 6.1.1.4'

loop_
_geom_angle_atom_site_label_1
_geom_angle_atom_site_label_2
_geom_angle_atom_site_label_3
_geom_angle
_geom_angle_site_symmetry_1
_geom_angle_site_symmetry_3
O11 Eu1 O6 77.33(11) . 3_445
O11 Eu1 O5 78.00(12) . 5_666
O6 Eu1 O5 127.15(10) 3_445 5_666
O11 Eu1 O12 124.34(11) . 7_556
O6 Eu1 O12 79.78(11) 3_445 7_556
O5 Eu1 O12 76.94(12) 5_666 7_556
O11 Eu1 O13 142.59(16) . .
O6 Eu1 O13 74.67(14) 3_445 .
O5 Eu1 O13 139.23(15) 5_666 .
O12 Eu1 O13 74.11(16) 7_556 .
O11 Eu1 O14 77.60(15) . .
O6 Eu1 O14 75.49(15) 3_445 .
O5 Eu1 O14 141.07(15) 5_666 .
O12 Eu1 O14 141.95(16) 7_556 .
O13 Eu1 O14 71.75(18) . .
O11 Eu1 O2 85.63(10) . .
O6 Eu1 O2 144.08(12) 3_445 .
O5 Eu1 O2 78.29(12) 5_666 .
O12 Eu1 O2 135.01(11) 7_556 .
O13 Eu1 O2 103.09(15) . .
O14 Eu1 O2 70.03(15) . .
O11 Eu1 O1 135.21(11) . .
O6 Eu1 O1 145.90(11) 3_445 .
O5 Eu1 O1 78.07(11) 5_666 .
O12 Eu1 O1 85.65(10) 7_556 .
O13 Eu1 O1 71.73(15) . .
O14 Eu1 O1 99.02(14) . .
O2 Eu1 O1 52.66(9) . .
O11 Eu1 C1 111.57(11) . .
O6 Eu1 C1 153.54(13) 3_445 .
O5 Eu1 C1 79.28(12) 5_666 .
O12 Eu1 C1 111.35(11) 7_556 .
O13 Eu1 C1 85.18(15) . .
O14 Eu1 C1 82.08(15) . .
O2 Eu1 C1 26.54(10) . .
O1 Eu1 C1 26.35(10) . .
O11 Eu1 O11 78.63(10) . 7_556
O6 Eu1 O11 62.93(11) 3_445 7_556
O5 Eu1 O11 66.79(11) 5_666 7_556
O12 Eu1 O11 45.84(9) 7_556 7_556
O13 Eu1 O11 109.18(14) . 7_556
O14 Eu1 O11 135.56(13) . 7_556
O2 Eu1 O11 143.88(12) . 7_556
O1 Eu1 O11 124.05(10) . 7_556
C1 Eu1 O11 141.93(12) . 7_556
O11 Eu1 C28 102.24(11) . 7_556
O6 Eu1 C28 68.81(12) 3_445 7_556
O5 Eu1 C28 71.90(13) 5_666 7_556
O12 Eu1 C28 22.31(10) 7_556 7_556
O13 Eu1 C28 90.27(16) . 7_556
O14 Eu1 C28 143.25(16) . 7_556
O2 Eu1 C28 146.60(13) . 7_556
O1 Eu1 C28 105.46(10) . 7_556
C1 Eu1 C28 129.26(12) . 7_556
O11 Eu1 C28 23.61(8) 7_556 7_556
O11 Eu1 Eu1 45.56(8) . 7_556
O6 Eu1 Eu1 63.03(7) 3_445 7_556
O5 Eu1 Eu1 66.25(7) 5_666 7_556
O12 Eu1 Eu1 78.85(7) 7_556 7_556
O13 Eu1 Eu1 132.95(12) . 7_556
O14 Eu1 Eu1 113.61(12) . 7_556
O2 Eu1 Eu1 123.09(8) . 7_556
O1 Eu1 Eu1 143.40(9) . 7_556
C1 Eu1 Eu1 141.07(10) . 7_556
O11 Eu1 Eu1 33.07(5) 7_556 7_556
C28 Eu1 Eu1 56.68(7) 7_556 7_556
O4 Eu2 O3 87.43(12) 7_566 .
O4 Eu2 O15 79.94(17) 7_566 .
O3 Eu2 O15 78.19(19) . .
O4 Eu2 O16 87.45(18) 7_566 .
O3 Eu2 O16 150.0(2) . .
O15 Eu2 O16 71.8(2) . .
O4 Eu2 O10 153.10(13) 7_566 .
O3 Eu2 O10 111.97(15) . .
O15 Eu2 O10 121.05(18) . .
O16 Eu2 O10 84.2(2) . .
O4 Eu2 O8 86.00(14) 7_566 8_465
O3 Eu2 O8 80.11(12) . 8_465
O15 Eu2 O8 154.56(17) . 8_465
O16 Eu2 O8 128.96(19) . 8_465
O10 Eu2 O8 79.57(16) . 8_465
O4 Eu2 O9 154.89(12) 7_566 .
O3 Eu2 O9 78.61(12) . .
O15 Eu2 O9 76.85(18) . .
O16 Eu2 O9 94.24(18) . .
O10 Eu2 O9 51.63(13) . .
O8 Eu2 O9 111.60(15) 8_465 .
O4 Eu2 O7 79.33(11) 7_566 8_465
O3 Eu2 O7 131.57(12) . 8_465
O15 Eu2 O7 142.31(18) . 8_465
O16 Eu2 O7 76.18(18) . 8_465
O10 Eu2 O7 73.85(12) . 8_465
O8 Eu2 O7 52.86(10) 8_465 8_465
O9 Eu2 O7 125.42(11) . 8_465
O4 Eu2 C20 82.36(13) 7_566 8_465
O3 Eu2 C20 106.11(13) . 8_465
O15 Eu2 C20 161.58(17) . 8_465
O16 Eu2 C20 102.49(19) . 8_465
O10 Eu2 C20 74.59(15) . 8_465
O8 Eu2 C20 26.49(10) 8_465 8_465
O9 Eu2 C20 121.44(14) . 8_465
O7 Eu2 C20 26.38(10) 8_465 8_465
O4 Eu2 C21 174.50(16) 7_566 .
O3 Eu2 C21 97.27(14) . .
O15 Eu2 C21 98.17(19) . .
O16 Eu2 C21 87.1(2) . .
O10 Eu2 C21 25.85(13) . .
O8 Eu2 C21 97.59(16) 8_465 .
O9 Eu2 C21 25.94(12) . .
O7 Eu2 C21 99.49(12) 8_465 .
C20 Eu2 C21 98.99(14) 8_465 .
O4 Eu2 C40 87.6(2) 7_566 .
O3 Eu2 C40 169.1(3) . .
O15 Eu2 C40 91.4(3) . .
O16 Eu2 C40 19.9(3) . .
O10 Eu2 C40 76.0(3) . .
O8 Eu2 C40 109.2(3) 8_465 .
O9 Eu2 C40 102.3(2) . .
O7 Eu2 C40 56.7(3) 8_465 .
C20 Eu2 C40 82.8(3) 8_465 .
C21 Eu2 C40 87.2(2) . .
C1 O1 Eu1 91.5(2) . .
C1 O2 Eu1 93.7(2) . .
C8 O3 Eu2 152.0(4) . .
C8 O4 Eu2 160.6(4) . 7_566
C19 O5 Eu1 136.2(2) . 5_666
C19 O6 Eu1 139.6(3) . 3
C20 O7 Eu2 91.6(2) . 8_566
C20 O8 Eu2 94.7(3) . 8_566
C21 O9 Eu2 92.2(3) . .
C21 O10 Eu2 95.7(3) . .
C28 O11 Eu1 179.1(4) . .
C28 O11 Eu1 79.4(2) . 7_556
Eu1 O11 Eu1 101.37(10) . 7_556
C28 O12 Eu1 110.7(2) . 7_556
C31 O13 Eu1 133.9(6) . .
C34 O14 C34A 53.9(10) . .
C34 O14 Eu1 157.3(10) . .
C34A O14 Eu1 148.1(9) . .
C37 O15 Eu2 154.7(6) . .
C40 O16 Eu2 118.8(9) . .
O1 C1 O2 121.1(4) . .
O1 C1 C2 119.8(3) . .
O2 C1 C2 119.1(4) . .
O1 C1 Eu1 62.1(2) . .
O2 C1 Eu1 59.8(2) . .
C2 C1 Eu1 168.9(3) . .
C3 C2 C7 119.5(3) . .
C3 C2 C1 120.2(3) . .
C7 C2 C1 120.3(3) . .
C2 C3 C4 120.5(4) . .
C5 C4 C3 119.1(3) . .
C5 C4 C9 119.6(3) . .
C3 C4 C9 121.3(4) . .
C4 C5 C6 120.9(3) . .
C7 C6 C5 119.4(3) . .
C7 C6 C8 121.3(3) . .
C5 C6 C8 119.4(3) . .
C6 C7 C2 120.7(3) . .
O3 C8 O4 123.6(4) . .
O3 C8 C6 117.7(3) . .
O4 C8 C6 118.7(4) . .
C10 C9 C4 174.3(5) . .
C9 C10 C11 176.6(6) . .
C12 C11 C10 177.2(6) . .
C11 C12 C13 173.7(6) . .
C18 C13 C12 121.5(4) . .
C18 C13 C14 119.7(3) . .
C12 C13 C14 118.7(4) . .
C15 C14 C13 119.5(4) . .
C16 C15 C14 119.8(4) . .
C16 C15 C19 119.7(3) . .
C14 C15 C19 120.5(4) . .
C15 C16 C17 121.2(3) . .
C18 C17 C16 119.0(4) . .
C18 C17 C20 121.1(4) . .
C16 C17 C20 119.9(3) . .
C17 C18 C13 120.7(4) . .
O6 C19 O5 125.2(4) . .
O6 C19 C15 116.8(4) . .
O5 C19 C15 118.0(3) . .
O7 C20 O8 120.7(4) . .
O7 C20 C17 119.7(3) . .
O8 C20 C17 119.6(4) . .
O7 C20 Eu2 62.0(2) . 8_566
O8 C20 Eu2 58.8(2) . 8_566
C17 C20 Eu2 178.1(3) . 8_566
O9 C21 O10 119.7(5) . .
O9 C21 C22 121.2(4) . .
O10 C21 C22 119.1(4) . .
O9 C21 Eu2 61.8(3) . .
O10 C21 Eu2 58.4(3) . .
C22 C21 Eu2 174.3(4) . .
C27 C22 C23 120.5(4) . .
C27 C22 C21 117.5(4) . .
C23 C22 C21 122.0(4) . .
C22 C23 C24 119.9(4) . .
C25 C24 C23 120.4(4) . .
C25 C24 C28 118.1(3) . .
C23 C24 C28 121.5(3) . .
C24 C25 C26 119.5(4) . .
C25 C26 C27 120.4(4) . .
C25 C26 C29 121.0(4) . .
C27 C26 C29 118.6(4) . .
C22 C27 C26 119.3(4) . .
O12 C28 O11 123.5(4) . .
O12 C28 C24 117.9(3) . .
O11 C28 C24 118.5(4) . .
O12 C28 Eu1 46.94(19) . 7_556
O11 C28 Eu1 77.0(2) . 7_556
C24 C28 Eu1 162.8(3) . 7_556
C30 C29 C26 175.9(7) . .
C29 C30 C30 177.4(5) . 2
O13 C31 N1 125.5(10) . .
O14 C34 N2 130.0(17) . .
O14 C34A N2A 134.7(16) . .
O15 C37 N3 135.2(11) . .
O16 C40 N4 116.5(14) . .
O16 C40 Eu2 41.3(7) . .
N4 C40 Eu2 157.7(11) . .
C31 N1 C33 125.0(11) . .
C31 N1 C32 115.1(10) . .
C33 N1 C32 119.8(11) . .
C34 N2 C36 126.5(15) . .
C34 N2 C35 110.7(15) . .
C36 N2 C35 122.8(15) . .
C34A N2A C36A 119.0(15) . .
C34A N2A C35A 124.3(15) . .
C36A N2A C35A 116.0(14) . .
C37 N3 C38 124.2(11) . .
C37 N3 C39 121.7(12) . .
C38 N3 C39 111.1(12) . .
C40 N4 C41 115.7(13) . .
C40 N4 C42 102.9(14) . .
C41 N4 C42 119.4(14) . .

loop_
_geom_bond_atom_site_label_1
_geom_bond_atom_site_label_2
_geom_bond_distance
_geom_bond_site_symmetry_2
Eu1 O11 2.332(3) .
Eu1 O6 2.364(3) 3_445
Eu1 O5 2.390(3) 5_666
Eu1 O12 2.406(3) 7_556
Eu1 O13 2.419(5) .
Eu1 O14 2.419(5) .
Eu1 O2 2.444(3) .
Eu1 O1 2.496(3) .
Eu1 C1 2.823(4) .
Eu1 O11 3.052(3) 7_556
Eu1 C28 3.080(4) 7_556
Eu1 Eu1 4.1906(3) 7_556
Eu2 O4 2.297(3) 7_566
Eu2 O3 2.303(4) .
Eu2 O15 2.343(6) .
Eu2 O16 2.377(8) .
Eu2 O10 2.415(4) .
Eu2 O8 2.418(3) 8_465
Eu2 O9 2.488(4) .
Eu2 O7 2.489(3) 8_465
Eu2 C20 2.818(4) 8_465
Eu2 C21 2.820(5) .
Eu2 C40 3.154(16) .
O1 C1 1.253(5) .
O2 C1 1.264(4) .
O3 C8 1.248(5) .
O4 C8 1.260(5) .
O4 Eu2 2.297(3) 7_566
O5 C19 1.266(5) .
O5 Eu1 2.390(3) 5_666
O6 C19 1.249(4) .
O6 Eu1 2.364(3) 3
O7 C20 1.253(5) .
O7 Eu2 2.489(3) 8_566
O8 C20 1.261(4) .
O8 Eu2 2.418(3) 8_566
O9 C21 1.235(6) .
O10 C21 1.236(6) .
O11 C28 1.255(4) .
O11 Eu1 3.052(3) 7_556
O12 C28 1.250(5) .
O12 Eu1 2.406(3) 7_556
O13 C31 1.243(11) .
O14 C34 1.188(15) .
O14 C34A 1.222(17) .
O15 C37 1.196(12) .
O16 C40 1.224(14) .
C1 C2 1.487(5) .
C2 C3 1.384(5) .
C2 C7 1.407(5) .
C3 C4 1.405(5) .
C4 C5 1.394(5) .
C4 C9 1.428(5) .
C5 C6 1.395(5) .
C6 C7 1.382(5) .
C6 C8 1.493(5) .
C9 C10 1.200(5) .
C10 C11 1.367(5) .
C11 C12 1.214(5) .
C12 C13 1.419(5) .
C13 C18 1.391(6) .
C13 C14 1.421(6) .
C14 C15 1.396(5) .
C15 C16 1.383(5) .
C15 C19 1.490(6) .
C16 C17 1.407(6) .
C17 C18 1.391(5) .
C17 C20 1.484(5) .
C20 Eu2 2.818(4) 8_566
C21 C22 1.489(6) .
C22 C27 1.386(6) .
C22 C23 1.393(6) .
C23 C24 1.394(5) .
C24 C25 1.389(5) .
C24 C28 1.503(5) .
C25 C26 1.396(6) .
C26 C27 1.406(6) .
C26 C29 1.444(6) .
C28 Eu1 3.080(4) 7_556
C29 C30 1.170(6) .
C30 C30 1.381(8) 2
C31 N1 1.333(13) .
C32 N1 1.435(14) .
C33 N1 1.422(13) .
C34 N2 1.31(2) .
C34A N2A 1.318(19) .
C35 N2 1.45(2) .
C35A N2A 1.46(2) .
C36 N2 1.41(2) .
C36A N2A 1.43(2) .
C37 N3 1.316(15) .
C38 N3 1.406(13) .
C39 N3 1.461(16) .
C40 N4 1.348(18) .
C41 N4 1.456(15) .
C42 N4 1.48(2) .

loop_
_platon_squeeze_void_nr
_platon_squeeze_void_average_x
_platon_squeeze_void_average_y
_platon_squeeze_void_average_z
_platon_squeeze_void_volume
_platon_squeeze_void_count_electrons
_platon_squeeze_void_content
1 0.000 0.000 -0.006 1565 279 ' '
2 0.000 0.500 -0.023 581 107 ' '
3 0.500 0.500 0.042 1565 279 ' '
4 0.500 0.000 -0.016 581 107 ' '
